data_7152377
loop_
_publ_author_name
'Toganoh, Motoki'
'Yamamoto, Takaaki'
'Hihara, Takayoshi'
'Akimaru, Hisanori'
'Furuta, Hiroyuki'

_publ_section_title
;
 Regulation of NH-tautomerism in N-confused porphyrin by N-alkylation.
;
_journal_issue 22
_journal_name_full 'Organic &amp; biomolecular chemistry'
_journal_page_first 4367
_journal_page_last 4374
_journal_paper_doi 10.1039/c2ob25351h
_journal_volume 10
_journal_year 2012
_chemical_formula_moiety 'C50 H44 N4 O Si'
_chemical_formula_sum 'C50 H44 N4 O Si'
_chemical_formula_weight 744.98
_chemical_name_systematic
;
?
;
_space_group_IT_number 2
_symmetry_cell_setting triclinic
_symmetry_Int_Tables_number 2
_symmetry_space_group_name_Hall '-P 1'
_symmetry_space_group_name_H-M 'P -1'
_atom_sites_solution_hydrogens geom
_atom_sites_solution_primary direct
_atom_sites_solution_secondary difmap
_audit_creation_method SHELXL-97
_cell_angle_alpha 85.488(9)
_cell_angle_beta 83.720(8)
_cell_angle_gamma 80.284(9)
_cell_formula_units_Z 2
_cell_length_a 10.344(4)
_cell_length_b 13.082(5)
_cell_length_c 14.935(6)
_cell_measurement_reflns_used 2222
_cell_measurement_temperature 223(2)
_cell_measurement_theta_max 23.2
_cell_measurement_theta_min 2.54
_cell_volume 1976.3(13)
_computing_cell_refinement 'Bruker SMART'
_computing_data_collection 'Bruker SMART'
_computing_data_reduction 'Bruker SAINT'
_computing_structure_refinement 'SHELXL-97 (Sheldrick, 1997)'
_computing_structure_solution 'SHELXS-97 (Sheldrick, 1990)'
_diffrn_ambient_temperature 223(2)
_diffrn_measured_fraction_theta_full 0.996
_diffrn_measured_fraction_theta_max 0.996
_diffrn_measurement_device_type 'CCD area detector'
_diffrn_measurement_method 'phi and omega scans'
_diffrn_radiation_monochromator graphite
_diffrn_radiation_source 'fine-focus sealed tube'
_diffrn_radiation_type MoK\a
_diffrn_radiation_wavelength 0.71069
_diffrn_reflns_av_R_equivalents 0.0869
_diffrn_reflns_av_sigmaI/netI 0.1553
_diffrn_reflns_limit_h_max 12
_diffrn_reflns_limit_h_min -12
_diffrn_reflns_limit_k_max 13
_diffrn_reflns_limit_k_min -15
_diffrn_reflns_limit_l_max 18
_diffrn_reflns_limit_l_min -16
_diffrn_reflns_number 11471
_diffrn_reflns_theta_full 25.50
_diffrn_reflns_theta_max 25.50
_diffrn_reflns_theta_min 1.37
_exptl_absorpt_coefficient_mu 0.104
_exptl_absorpt_correction_type none
_exptl_crystal_colour 'dark violet'
_exptl_crystal_density_diffrn 1.252
_exptl_crystal_density_method 'not measured'
_exptl_crystal_description plate
_exptl_crystal_F_000 788
_exptl_crystal_size_max 0.25
_exptl_crystal_size_mid 0.12
_exptl_crystal_size_min 0.03
_refine_diff_density_max 0.293
_refine_diff_density_min -0.224
_refine_diff_density_rms 0.057
_refine_ls_extinction_method none
_refine_ls_goodness_of_fit_ref 0.854
_refine_ls_hydrogen_treatment constr
_refine_ls_matrix_type full
_refine_ls_number_parameters 508
_refine_ls_number_reflns 7315
_refine_ls_number_restraints 0
_refine_ls_restrained_S_all 0.854
_refine_ls_R_factor_all 0.1429
_refine_ls_R_factor_gt 0.0620
_refine_ls_shift/su_max 0.000
_refine_ls_shift/su_mean 0.000
_refine_ls_structure_factor_coef Fsqd
_refine_ls_weighting_details 'calc w=1/[\s^2^(Fo^2^)+(0.0670P)^2^+0.0000P] where P=(Fo^2^+2Fc^2^)/3'
_refine_ls_weighting_scheme calc
_refine_ls_wR_factor_gt 0.1426
_refine_ls_wR_factor_ref 0.1653
_reflns_number_gt 3229
_reflns_number_total 7315
_reflns_threshold_expression >2sigma(I)
_cod_data_source_file c2ob25351h.txt
_cod_data_source_block N-SEM-NCTPP
_cod_original_cell_volume 1976.4(13)
_cod_database_code 7152377

loop_
_symmetry_equiv_pos_as_xyz
'x, y, z'
'-x, -y, -z'

loop_
_atom_site_label
_atom_site_type_symbol
_atom_site_fract_x
_atom_site_fract_y
_atom_site_fract_z
_atom_site_U_iso_or_equiv
_atom_site_adp_type
_atom_site_occupancy
_atom_site_symmetry_multiplicity
_atom_site_calc_flag
_atom_site_refinement_flags
C1 C 0.8877(4) 0.4687(3) 0.1719(2) 0.0367(9) Uani 1 1 d .
H68 H 0.9010 0.4981 0.2250 0.044 Uiso 1 1 calc R
C2 C 0.7772(3) 0.4998(2) 0.1224(2) 0.0317(8) Uani 1 1 d .
C3 C 0.8019(4) 0.4380(2) 0.0480(2) 0.0337(9) Uani 1 1 d .
H78 H 0.7465 0.4422 0.0015 0.040 Uiso 1 1 calc R
C4 C 0.9188(4) 0.3702(3) 0.0525(2) 0.0327(9) Uani 1 1 d .
C5 C 0.9818(3) 0.2940(3) -0.0092(2) 0.0326(9) Uani 1 1 d .
C6 C 0.9508(3) 0.2991(3) -0.0980(2) 0.0350(9) Uani 1 1 d .
C7 C 1.0041(4) 0.2215(3) -0.1619(2) 0.0391(9) Uani 1 1 d .
H45 H 1.0634 0.1601 -0.1509 0.047 Uiso 1 1 calc R
C8 C 0.9522(4) 0.2539(3) -0.2404(2) 0.0431(10) Uani 1 1 d .
H46 H 0.9691 0.2200 -0.2947 0.052 Uiso 1 1 calc R
C9 C 0.8656(4) 0.3513(3) -0.2245(2) 0.0354(9) Uani 1 1 d .
C10 C 0.7896(4) 0.4122(3) -0.2900(2) 0.0374(9) Uani 1 1 d .
C11 C 0.6944(4) 0.4983(3) -0.2722(2) 0.0368(9) Uani 1 1 d .
C12 C 0.6306(4) 0.5675(3) -0.3397(2) 0.0464(11) Uani 1 1 d .
H69 H 0.6444 0.5605 -0.4023 0.056 Uiso 1 1 calc R
C13 C 0.5477(4) 0.6441(3) -0.2979(2) 0.0429(10) Uani 1 1 d .
H70 H 0.4951 0.6998 -0.3270 0.051 Uiso 1 1 calc R
C14 C 0.5525(3) 0.6271(2) -0.2019(2) 0.0324(9) Uani 1 1 d .
C15 C 0.4820(3) 0.6898(2) -0.1369(2) 0.0338(9) Uani 1 1 d .
C16 C 0.4955(3) 0.6757(2) -0.0419(2) 0.0326(9) Uani 1 1 d .
C17 C 0.4095(4) 0.7310(3) 0.0273(2) 0.0400(9) Uani 1 1 d .
H71 H 0.3327 0.7793 0.0191 0.048 Uiso 1 1 calc R
C18 C 0.4608(4) 0.6998(3) 0.1059(2) 0.0379(9) Uani 1 1 d .
H72 H 0.4264 0.7222 0.1633 0.045 Uiso 1 1 calc R
C19 C 0.5784(3) 0.6254(2) 0.0856(2) 0.0312(8) Uani 1 1 d .
C20 C 0.6695(4) 0.5803(2) 0.1456(2) 0.0337(9) Uani 1 1 d .
N1 N 0.9709(3) 0.3915(2) 0.13257(18) 0.0355(7) Uani 1 1 d .
N2 N 0.8645(3) 0.3767(2) -0.13874(18) 0.0351(7) Uani 1 1 d .
N3 N 0.6456(3) 0.5388(2) -0.19117(18) 0.0359(8) Uani 1 1 d .
H79 H 0.6701 0.5123 -0.1393 0.043 Uiso 1 1 calc R
N4 N 0.5958(3) 0.6100(2) -0.00607(18) 0.0343(7) Uani 1 1 d .
C21 C 1.0807(3) 0.2018(3) 0.0180(2) 0.0315(8) Uani 1 1 d .
C22 C 1.0393(4) 0.1187(3) 0.0688(3) 0.0478(10) Uani 1 1 d .
H47 H 0.9501 0.1219 0.0908 0.057 Uiso 1 1 calc R
C23 C 1.1288(5) 0.0308(3) 0.0871(3) 0.0603(12) Uani 1 1 d .
H48 H 1.0994 -0.0266 0.1201 0.072 Uiso 1 1 calc R
C24 C 1.2601(5) 0.0257(3) 0.0580(3) 0.0588(13) Uani 1 1 d .
H49 H 1.3203 -0.0341 0.0722 0.071 Uiso 1 1 calc R
C25 C 1.3029(4) 0.1079(3) 0.0084(3) 0.0518(11) Uani 1 1 d .
H50 H 1.3924 0.1048 -0.0125 0.062 Uiso 1 1 calc R
C26 C 1.2133(4) 0.1958(3) -0.0107(2) 0.0466(10) Uani 1 1 d .
H51 H 1.2432 0.2528 -0.0439 0.056 Uiso 1 1 calc R
C27 C 0.8145(4) 0.3809(3) -0.3853(2) 0.0449(10) Uani 1 1 d .
C28 C 0.9355(5) 0.3839(3) -0.4341(3) 0.0620(13) Uani 1 1 d .
H52 H 1.0034 0.4045 -0.4064 0.074 Uiso 1 1 calc R
C29 C 0.9590(6) 0.3566(4) -0.5245(3) 0.0780(15) Uani 1 1 d .
H53 H 1.0409 0.3608 -0.5574 0.094 Uiso 1 1 calc R
C30 C 0.8613(7) 0.3241(3) -0.5636(3) 0.0773(17) Uani 1 1 d .
H54 H 0.8759 0.3051 -0.6237 0.093 Uiso 1 1 calc R
C31 C 0.7426(6) 0.3191(3) -0.5158(3) 0.0709(15) Uani 1 1 d .
H55 H 0.6761 0.2964 -0.5435 0.085 Uiso 1 1 calc R
C32 C 0.7173(5) 0.3468(3) -0.4265(3) 0.0549(12) Uani 1 1 d .
H56 H 0.6347 0.3425 -0.3945 0.066 Uiso 1 1 calc R
C33 C 0.3872(4) 0.7813(3) -0.1694(2) 0.0383(9) Uani 1 1 d .
C34 C 0.2845(4) 0.7711(3) -0.2185(2) 0.0460(10) Uani 1 1 d .
H57 H 0.2677 0.7044 -0.2275 0.055 Uiso 1 1 calc R
C35 C 0.2063(4) 0.8572(3) -0.2546(3) 0.0530(11) Uani 1 1 d .
H58 H 0.1381 0.8485 -0.2886 0.064 Uiso 1 1 calc R
C36 C 0.2274(4) 0.9551(3) -0.2413(3) 0.0525(11) Uani 1 1 d .
H59 H 0.1752 1.0136 -0.2670 0.063 Uiso 1 1 calc R
C37 C 0.3253(4) 0.9671(3) -0.1900(3) 0.0554(12) Uani 1 1 d .
H60 H 0.3385 1.0341 -0.1791 0.067 Uiso 1 1 calc R
C38 C 0.4047(4) 0.8813(3) -0.1544(2) 0.0497(11) Uani 1 1 d .
H61 H 0.4717 0.8908 -0.1196 0.060 Uiso 1 1 calc R
C39 C 0.6606(4) 0.6189(3) 0.2380(2) 0.0353(9) Uani 1 1 d .
C40 C 0.6562(4) 0.7224(3) 0.2521(2) 0.0475(11) Uani 1 1 d .
H73 H 0.6518 0.7712 0.2024 0.057 Uiso 1 1 calc R
C41 C 0.6580(4) 0.7568(3) 0.3370(3) 0.0545(12) Uani 1 1 d .
H74 H 0.6568 0.8277 0.3440 0.065 Uiso 1 1 calc R
C42 C 0.6616(5) 0.6884(3) 0.4105(3) 0.0643(14) Uani 1 1 d .
H75 H 0.6620 0.7117 0.4684 0.077 Uiso 1 1 calc R
C43 C 0.6647(5) 0.5847(3) 0.3989(2) 0.0706(15) Uani 1 1 d .
H76 H 0.6670 0.5368 0.4493 0.085 Uiso 1 1 calc R
C44 C 0.6644(4) 0.5504(3) 0.3140(2) 0.0483(11) Uani 1 1 d .
H77 H 0.6668 0.4792 0.3074 0.058 Uiso 1 1 calc R
C45 C 1.0925(4) 0.3466(3) 0.1685(3) 0.0472(10) Uani 1 1 d .
H62 H 1.1585 0.3205 0.1200 0.057 Uiso 1 1 calc R
H63 H 1.1268 0.3986 0.1989 0.057 Uiso 1 1 calc R
O1 O 1.0637(3) 0.2634(2) 0.23105(17) 0.0511(7) Uani 1 1 d .
C46 C 1.1815(4) 0.2015(3) 0.2627(3) 0.0546(12) Uani 1 1 d .
H64 H 1.2337 0.2460 0.2880 0.066 Uiso 1 1 calc R
H65 H 1.2356 0.1665 0.2125 0.066 Uiso 1 1 calc R
C47 C 1.1402(4) 0.1222(3) 0.3341(3) 0.0670(13) Uani 1 1 d .
H66 H 1.0800 0.0843 0.3089 0.080 Uiso 1 1 calc R
H67 H 1.0902 0.1595 0.3846 0.080 Uiso 1 1 calc R
Si1 Si 1.27494(13) 0.02452(10) 0.38040(9) 0.0634(4) Uani 1 1 d .
C48 C 1.3288(5) -0.0784(4) 0.2998(4) 0.0935(18) Uani 1 1 d .
H36 H 1.3876 -0.1348 0.3275 0.140 Uiso 1 1 calc R
H37 H 1.3746 -0.0500 0.2459 0.140 Uiso 1 1 calc R
H38 H 1.2524 -0.1044 0.2839 0.140 Uiso 1 1 calc R
C49 C 1.4209(5) 0.0857(3) 0.3977(3) 0.0779(15) Uani 1 1 d .
H39 H 1.4876 0.0337 0.4231 0.117 Uiso 1 1 calc R
H40 H 1.3938 0.1410 0.4387 0.117 Uiso 1 1 calc R
H41 H 1.4569 0.1141 0.3402 0.117 Uiso 1 1 calc R
C50 C 1.2063(6) -0.0277(5) 0.4918(4) 0.117(2) Uani 1 1 d .
H42 H 1.1337 -0.0630 0.4834 0.175 Uiso 1 1 calc R
H43 H 1.1750 0.0291 0.5308 0.175 Uiso 1 1 calc R
H44 H 1.2745 -0.0763 0.5193 0.175 Uiso 1 1 calc R

loop_
_atom_site_aniso_label
_atom_site_aniso_U_11
_atom_site_aniso_U_22
_atom_site_aniso_U_33
_atom_site_aniso_U_23
_atom_site_aniso_U_13
_atom_site_aniso_U_12
C1 0.053(3) 0.030(2) 0.029(2) -0.0053(16) -0.0016(19) -0.0110(19)
C2 0.044(2) 0.0253(19) 0.0262(19) 0.0045(15) -0.0068(17) -0.0082(18)
C3 0.044(2) 0.032(2) 0.025(2) 0.0011(15) -0.0097(17) -0.0034(18)
C4 0.043(2) 0.038(2) 0.0200(18) 0.0005(15) -0.0063(17) -0.0124(19)
C5 0.036(2) 0.034(2) 0.029(2) 0.0007(16) -0.0021(17) -0.0122(18)
C6 0.040(2) 0.034(2) 0.032(2) -0.0043(16) -0.0037(18) -0.0094(18)
C7 0.047(2) 0.034(2) 0.037(2) -0.0060(17) -0.0085(19) -0.0008(18)
C8 0.056(3) 0.043(2) 0.031(2) -0.0133(17) -0.0082(19) -0.002(2)
C9 0.048(2) 0.033(2) 0.024(2) -0.0049(16) -0.0058(18) -0.0033(19)
C10 0.055(3) 0.034(2) 0.024(2) -0.0064(16) -0.0058(18) -0.0076(19)
C11 0.054(3) 0.034(2) 0.024(2) -0.0057(16) -0.0102(18) -0.0076(19)
C12 0.079(3) 0.033(2) 0.027(2) -0.0057(17) -0.012(2) -0.002(2)
C13 0.067(3) 0.035(2) 0.027(2) 0.0027(17) -0.018(2) -0.003(2)
C14 0.045(2) 0.027(2) 0.028(2) -0.0007(15) -0.0116(18) -0.0087(18)
C15 0.043(2) 0.0263(19) 0.034(2) 0.0014(16) -0.0106(18) -0.0062(17)
C16 0.043(2) 0.0238(19) 0.033(2) 0.0004(15) -0.0087(18) -0.0076(17)
C17 0.050(3) 0.032(2) 0.038(2) -0.0037(17) -0.0033(19) -0.0051(19)
C18 0.049(2) 0.038(2) 0.025(2) -0.0017(16) -0.0010(18) -0.0021(19)
C19 0.044(2) 0.0266(19) 0.0238(19) -0.0004(15) -0.0033(17) -0.0085(17)
C20 0.051(2) 0.0223(19) 0.028(2) 0.0027(15) -0.0049(18) -0.0062(18)
N1 0.0421(19) 0.0347(17) 0.0305(17) -0.0036(13) -0.0110(15) -0.0033(15)
N2 0.0438(19) 0.0363(17) 0.0250(17) -0.0022(13) -0.0078(14) -0.0033(15)
N3 0.050(2) 0.0337(17) 0.0246(17) -0.0003(13) -0.0119(15) -0.0045(15)
N4 0.0437(19) 0.0296(16) 0.0296(17) -0.0018(13) -0.0045(15) -0.0053(15)
C21 0.035(2) 0.033(2) 0.0267(19) -0.0059(16) -0.0035(17) -0.0037(18)
C22 0.045(3) 0.046(3) 0.051(3) 0.005(2) -0.002(2) -0.008(2)
C23 0.082(4) 0.038(3) 0.063(3) 0.008(2) -0.015(3) -0.014(3)
C24 0.075(4) 0.046(3) 0.053(3) -0.011(2) -0.029(3) 0.016(3)
C25 0.040(3) 0.067(3) 0.047(3) -0.011(2) -0.010(2) 0.005(2)
C26 0.049(3) 0.049(3) 0.042(2) -0.0012(18) -0.008(2) -0.008(2)
C27 0.058(3) 0.041(2) 0.032(2) -0.0021(18) -0.009(2) 0.006(2)
C28 0.083(4) 0.068(3) 0.034(3) -0.016(2) -0.001(2) -0.006(3)
C29 0.101(4) 0.073(3) 0.050(3) -0.011(2) 0.016(3) 0.006(3)
C30 0.130(5) 0.056(3) 0.039(3) -0.019(2) -0.019(3) 0.020(3)
C31 0.111(5) 0.052(3) 0.051(3) -0.017(2) -0.045(3) 0.010(3)
C32 0.080(3) 0.040(2) 0.046(3) -0.0073(19) -0.024(2) 0.000(2)
C33 0.055(3) 0.032(2) 0.029(2) -0.0034(16) -0.0083(19) -0.0053(19)
C34 0.050(3) 0.039(2) 0.052(3) -0.0040(18) -0.017(2) -0.008(2)
C35 0.049(3) 0.058(3) 0.052(3) -0.002(2) -0.022(2) 0.001(2)
C36 0.062(3) 0.047(3) 0.041(2) 0.0052(19) -0.009(2) 0.011(2)
C37 0.090(3) 0.029(2) 0.046(3) -0.0045(18) -0.019(2) 0.002(2)
C38 0.075(3) 0.037(2) 0.040(2) -0.0044(18) -0.025(2) -0.004(2)
C39 0.044(2) 0.035(2) 0.024(2) -0.0028(16) -0.0015(17) -0.0015(18)
C40 0.072(3) 0.036(2) 0.033(2) -0.0021(17) -0.007(2) -0.003(2)
C41 0.076(3) 0.043(2) 0.046(3) -0.017(2) -0.010(2) -0.006(2)
C42 0.097(4) 0.061(3) 0.031(2) -0.019(2) -0.013(2) 0.009(3)
C43 0.128(4) 0.055(3) 0.023(2) 0.0001(19) -0.013(3) 0.006(3)
C44 0.082(3) 0.034(2) 0.027(2) -0.0017(17) -0.004(2) -0.005(2)
C45 0.047(3) 0.051(3) 0.046(2) -0.004(2) -0.017(2) -0.006(2)
O1 0.0472(17) 0.0566(18) 0.0463(17) 0.0042(13) -0.0117(14) 0.0023(14)
C46 0.048(3) 0.055(3) 0.060(3) -0.007(2) -0.022(2) 0.007(2)
C47 0.061(3) 0.067(3) 0.066(3) 0.017(2) -0.011(3) 0.006(2)
Si1 0.0633(9) 0.0582(8) 0.0643(9) 0.0104(6) -0.0191(7) 0.0047(7)
C48 0.090(4) 0.064(3) 0.126(5) -0.007(3) -0.032(4) 0.002(3)
C49 0.095(4) 0.066(3) 0.076(3) 0.008(3) -0.033(3) -0.010(3)
C50 0.102(5) 0.133(5) 0.098(5) 0.058(4) -0.013(4) 0.002(4)

loop_
_atom_type_symbol
_atom_type_description
_atom_type_scat_dispersion_real
_atom_type_scat_dispersion_imag
_atom_type_scat_source
C C 0.0033 0.0016 'International Tables Vol C Tables 4.2.6.8 and 6.1.1.4'
H H 0.0000 0.0000 'International Tables Vol C Tables 4.2.6.8 and 6.1.1.4'
N N 0.0061 0.0033 'International Tables Vol C Tables 4.2.6.8 and 6.1.1.4'
Si Si 0.0817 0.0704 'International Tables Vol C Tables 4.2.6.8 and 6.1.1.4'
O O 0.0106 0.0060 'International Tables Vol C Tables 4.2.6.8 and 6.1.1.4'

loop_
_geom_angle_atom_site_label_1
_geom_angle_atom_site_label_2
_geom_angle_atom_site_label_3
_geom_angle
N1 C1 C2 110.5(3)
N1 C1 H68 124.8
C2 C1 H68 124.8
C3 C2 C1 104.7(3)
C3 C2 C20 130.1(3)
C1 C2 C20 125.1(3)
C4 C3 C2 110.5(3)
C4 C3 H78 124.7
C2 C3 H78 124.7
C3 C4 N1 106.0(3)
C3 C4 C5 129.2(3)
N1 C4 C5 124.8(3)
C6 C5 C4 121.5(3)
C6 C5 C21 115.6(3)
C4 C5 C21 122.9(3)
N2 C6 C5 126.2(3)
N2 C6 C7 109.4(3)
C5 C6 C7 124.4(3)
C8 C7 C6 107.0(3)
C8 C7 H45 126.5
C6 C7 H45 126.5
C7 C8 C9 106.5(3)
C7 C8 H46 126.8
C9 C8 H46 126.8
N2 C9 C10 124.1(3)
N2 C9 C8 110.8(3)
C10 C9 C8 125.1(3)
C11 C10 C9 125.2(3)
C11 C10 C27 117.2(3)
C9 C10 C27 117.6(3)
N3 C11 C10 129.3(3)
N3 C11 C12 105.6(3)
C10 C11 C12 125.0(3)
C13 C12 C11 108.5(3)
C13 C12 H69 125.7
C11 C12 H69 125.7
C12 C13 C14 109.3(3)
C12 C13 H70 125.4
C14 C13 H70 125.4
C15 C14 N3 129.0(3)
C15 C14 C13 126.2(3)
N3 C14 C13 104.8(3)
C14 C15 C16 125.2(3)
C14 C15 C33 116.9(3)
C16 C15 C33 117.9(3)
N4 C16 C15 123.4(3)
N4 C16 C17 111.2(3)
C15 C16 C17 125.3(3)
C18 C17 C16 106.5(3)
C18 C17 H71 126.8
C16 C17 H71 126.8
C17 C18 C19 107.2(3)
C17 C18 H72 126.4
C19 C18 H72 126.4
N4 C19 C20 123.2(3)
N4 C19 C18 109.9(3)
C20 C19 C18 126.7(3)
C19 C20 C2 123.4(3)
C19 C20 C39 120.0(3)
C2 C20 C39 116.6(3)
C1 N1 C4 108.3(3)
C1 N1 C45 121.8(3)
C4 N1 C45 129.8(3)
C9 N2 C6 106.3(3)
C11 N3 C14 111.8(3)
C11 N3 H79 124.1
C14 N3 H79 124.1
C16 N4 C19 105.2(3)
C22 C21 C26 118.4(3)
C22 C21 C5 120.1(3)
C26 C21 C5 121.4(3)
C21 C22 C23 119.9(4)
C21 C22 H47 120.1
C23 C22 H47 120.1
C24 C23 C22 121.0(4)
C24 C23 H48 119.5
C22 C23 H48 119.5
C25 C24 C23 119.7(4)
C25 C24 H49 120.1
C23 C24 H49 120.1
C24 C25 C26 119.4(4)
C24 C25 H50 120.3
C26 C25 H50 120.3
C25 C26 C21 121.5(4)
C25 C26 H51 119.2
C21 C26 H51 119.2
C28 C27 C32 118.3(4)
C28 C27 C10 121.0(4)
C32 C27 C10 120.7(4)
C27 C28 C29 121.4(4)
C27 C28 H52 119.3
C29 C28 H52 119.3
C30 C29 C28 119.1(5)
C30 C29 H53 120.5
C28 C29 H53 120.5
C31 C30 C29 120.1(5)
C31 C30 H54 120.0
C29 C30 H54 120.0
C30 C31 C32 121.5(5)
C30 C31 H55 119.2
C32 C31 H55 119.2
C27 C32 C31 119.6(5)
C27 C32 H56 120.2
C31 C32 H56 120.2
C34 C33 C38 117.5(3)
C34 C33 C15 122.5(3)
C38 C33 C15 119.9(3)
C35 C34 C33 121.1(4)
C35 C34 H57 119.5
C33 C34 H57 119.5
C36 C35 C34 120.5(4)
C36 C35 H58 119.7
C34 C35 H58 119.7
C35 C36 C37 119.3(4)
C35 C36 H59 120.3
C37 C36 H59 120.3
C36 C37 C38 120.5(4)
C36 C37 H60 119.7
C38 C37 H60 119.7
C37 C38 C33 121.0(4)
C37 C38 H61 119.5
C33 C38 H61 119.5
C40 C39 C44 116.6(3)
C40 C39 C20 122.3(3)
C44 C39 C20 121.0(3)
C39 C40 C41 122.1(4)
C39 C40 H73 118.9
C41 C40 H73 118.9
C42 C41 C40 120.3(4)
C42 C41 H74 119.8
C40 C41 H74 119.8
C41 C42 C43 119.1(4)
C41 C42 H75 120.5
C43 C42 H75 120.5
C42 C43 C44 120.5(4)
C42 C43 H76 119.7
C44 C43 H76 119.7
C43 C44 C39 121.4(4)
C43 C44 H77 119.3
C39 C44 H77 119.3
O1 C45 N1 106.6(3)
O1 C45 H62 110.4
N1 C45 H62 110.4
O1 C45 H63 110.4
N1 C45 H63 110.4
H62 C45 H63 108.6
C45 O1 C46 112.4(3)
O1 C46 C47 108.2(3)
O1 C46 H64 110.0
C47 C46 H64 110.0
O1 C46 H65 110.0
C47 C46 H65 110.0
H64 C46 H65 108.4
C46 C47 Si1 116.9(3)
C46 C47 H66 108.1
Si1 C47 H66 108.1
C46 C47 H67 108.1
Si1 C47 H67 108.1
H66 C47 H67 107.3
C48 Si1 C50 112.1(3)
C48 Si1 C49 108.5(2)
C50 Si1 C49 108.6(2)
C48 Si1 C47 109.0(2)
C50 Si1 C47 107.0(2)
C49 Si1 C47 111.6(2)
Si1 C48 H36 109.5
Si1 C48 H37 109.5
H36 C48 H37 109.5
Si1 C48 H38 109.5
H36 C48 H38 109.5
H37 C48 H38 109.5
Si1 C49 H39 109.5
Si1 C49 H40 109.5
H39 C49 H40 109.5
Si1 C49 H41 109.5
H39 C49 H41 109.5
H40 C49 H41 109.5
Si1 C50 H42 109.5
Si1 C50 H43 109.5
H42 C50 H43 109.5
Si1 C50 H44 109.5
H42 C50 H44 109.5
H43 C50 H44 109.5

loop_
_geom_bond_atom_site_label_1
_geom_bond_atom_site_label_2
_geom_bond_distance
C1 N1 1.341(4)
C1 C2 1.414(5)
C1 H68 0.9400
C2 C3 1.402(4)
C2 C20 1.430(5)
C3 C4 1.378(4)
C3 H78 0.9400
C4 N1 1.429(4)
C4 C5 1.435(5)
C5 C6 1.391(4)
C5 C21 1.504(5)
C6 N2 1.383(4)
C6 C7 1.448(5)
C7 C8 1.351(5)
C7 H45 0.9400
C8 C9 1.449(5)
C8 H46 0.9400
C9 N2 1.347(4)
C9 C10 1.429(5)
C10 C11 1.387(5)
C10 C27 1.496(5)
C11 N3 1.371(4)
C11 C12 1.439(5)
C12 C13 1.348(5)
C12 H69 0.9400
C13 C14 1.439(4)
C13 H70 0.9400
C14 C15 1.384(5)
C14 N3 1.384(4)
C15 C16 1.435(4)
C15 C33 1.499(5)
C16 N4 1.361(4)
C16 C17 1.443(5)
C17 C18 1.348(5)
C17 H71 0.9400
C18 C19 1.444(5)
C18 H72 0.9400
C19 N4 1.388(4)
C19 C20 1.397(4)
C20 C39 1.496(4)
N1 C45 1.436(4)
N3 H79 0.8700
C21 C22 1.378(5)
C21 C26 1.382(5)
C22 C23 1.379(5)
C22 H47 0.9400
C23 C24 1.372(6)
C23 H48 0.9400
C24 C25 1.366(6)
C24 H49 0.9400
C25 C26 1.381(5)
C25 H50 0.9400
C26 H51 0.9400
C27 C28 1.382(6)
C27 C32 1.385(5)
C28 C29 1.408(6)
C28 H52 0.9400
C29 C30 1.363(7)
C29 H53 0.9400
C30 C31 1.360(7)
C30 H54 0.9400
C31 C32 1.395(6)
C31 H55 0.9400
C32 H56 0.9400
C33 C34 1.386(5)
C33 C38 1.389(5)
C34 C35 1.380(5)
C34 H57 0.9400
C35 C36 1.368(5)
C35 H58 0.9400
C36 C37 1.370(5)
C36 H59 0.9400
C37 C38 1.381(5)
C37 H60 0.9400
C38 H61 0.9400
C39 C40 1.379(5)
C39 C44 1.390(5)
C40 C41 1.380(5)
C40 H73 0.9400
C41 C42 1.360(6)
C41 H74 0.9400
C42 C43 1.376(5)
C42 H75 0.9400
C43 C44 1.378(5)
C43 H76 0.9400
C44 H77 0.9400
C45 O1 1.426(4)
C45 H62 0.9800
C45 H63 0.9800
O1 C46 1.449(4)
C46 C47 1.506(6)
C46 H64 0.9800
C46 H65 0.9800
C47 Si1 1.878(4)
C47 H66 0.9800
C47 H67 0.9800
Si1 C48 1.851(5)
Si1 C50 1.862(5)
Si1 C49 1.874(5)
C48 H36 0.9700
C48 H37 0.9700
C48 H38 0.9700
C49 H39 0.9700
C49 H40 0.9700
C49 H41 0.9700
C50 H42 0.9700
C50 H43 0.9700
C50 H44 0.9700

loop_
_geom_torsion_atom_site_label_1
_geom_torsion_atom_site_label_2
_geom_torsion_atom_site_label_3
_geom_torsion_atom_site_label_4
_geom_torsion
N1 C1 C2 C3 -2.1(4)
N1 C1 C2 C20 180.0(3)
C1 C2 C3 C4 1.8(4)
C20 C2 C3 C4 179.6(3)
C2 C3 C4 N1 -0.9(4)
C2 C3 C4 C5 -179.7(3)
C3 C4 C5 C6 19.7(6)
N1 C4 C5 C6 -158.8(3)
C3 C4 C5 C21 -157.9(4)
N1 C4 C5 C21 23.5(5)
C4 C5 C6 N2 3.2(6)
C21 C5 C6 N2 -179.0(3)
C4 C5 C6 C7 -175.8(3)
C21 C5 C6 C7 1.9(5)
N2 C6 C7 C8 1.4(4)
C5 C6 C7 C8 -179.4(3)
C6 C7 C8 C9 -0.6(4)
C7 C8 C9 N2 -0.3(4)
C7 C8 C9 C10 -179.5(4)
N2 C9 C10 C11 -7.6(6)
C8 C9 C10 C11 171.5(4)
N2 C9 C10 C27 172.3(3)
C8 C9 C10 C27 -8.6(6)
C9 C10 C11 N3 -5.5(6)
C27 C10 C11 N3 174.7(4)
C9 C10 C11 C12 171.3(4)
C27 C10 C11 C12 -8.6(6)
N3 C11 C12 C13 -0.4(4)
C10 C11 C12 C13 -177.9(4)
C11 C12 C13 C14 -0.9(4)
C12 C13 C14 C15 179.4(4)
C12 C13 C14 N3 1.9(4)
N3 C14 C15 C16 1.7(6)
C13 C14 C15 C16 -175.1(3)
N3 C14 C15 C33 179.9(3)
C13 C14 C15 C33 3.0(5)
C14 C15 C16 N4 12.2(5)
C33 C15 C16 N4 -165.9(3)
C14 C15 C16 C17 -170.3(4)
C33 C15 C16 C17 11.6(5)
N4 C16 C17 C18 1.5(4)
C15 C16 C17 C18 -176.3(3)
C16 C17 C18 C19 0.1(4)
C17 C18 C19 N4 -1.6(4)
C17 C18 C19 C20 173.6(3)
N4 C19 C20 C2 -11.5(5)
C18 C19 C20 C2 173.9(3)
N4 C19 C20 C39 165.8(3)
C18 C19 C20 C39 -8.8(5)
C3 C2 C20 C19 -12.9(6)
C1 C2 C20 C19 164.5(3)
C3 C2 C20 C39 169.8(3)
C1 C2 C20 C39 -12.9(5)
C2 C1 N1 C4 1.6(4)
C2 C1 N1 C45 179.0(3)
C3 C4 N1 C1 -0.4(4)
C5 C4 N1 C1 178.4(3)
C3 C4 N1 C45 -177.5(3)
C5 C4 N1 C45 1.3(6)
C10 C9 N2 C6 -179.7(3)
C8 C9 N2 C6 1.1(4)
C5 C6 N2 C9 179.3(3)
C7 C6 N2 C9 -1.5(4)
C10 C11 N3 C14 179.0(4)
C12 C11 N3 C14 1.7(4)
C15 C14 N3 C11 -179.6(3)
C13 C14 N3 C11 -2.2(4)
C15 C16 N4 C19 175.4(3)
C17 C16 N4 C19 -2.4(4)
C20 C19 N4 C16 -173.0(3)
C18 C19 N4 C16 2.4(4)
C6 C5 C21 C22 -102.3(4)
C4 C5 C21 C22 75.4(4)
C6 C5 C21 C26 74.4(4)
C4 C5 C21 C26 -107.8(4)
C26 C21 C22 C23 -2.3(5)
C5 C21 C22 C23 174.6(3)
C21 C22 C23 C24 2.1(6)
C22 C23 C24 C25 -1.4(6)
C23 C24 C25 C26 0.9(6)
C24 C25 C26 C21 -1.1(5)
C22 C21 C26 C25 1.8(5)
C5 C21 C26 C25 -175.0(3)
C11 C10 C27 C28 116.2(4)
C9 C10 C27 C28 -63.7(5)
C11 C10 C27 C32 -64.6(5)
C9 C10 C27 C32 115.5(4)
C32 C27 C28 C29 2.1(6)
C10 C27 C28 C29 -178.6(4)
C27 C28 C29 C30 -1.7(7)
C28 C29 C30 C31 0.6(7)
C29 C30 C31 C32 0.1(7)
C28 C27 C32 C31 -1.4(6)
C10 C27 C32 C31 179.4(3)
C30 C31 C32 C27 0.3(6)
C14 C15 C33 C34 58.3(5)
C16 C15 C33 C34 -123.4(4)
C14 C15 C33 C38 -118.3(4)
C16 C15 C33 C38 60.0(5)
C38 C33 C34 C35 2.8(6)
C15 C33 C34 C35 -173.9(4)
C33 C34 C35 C36 -1.1(6)
C34 C35 C36 C37 -1.3(6)
C35 C36 C37 C38 2.0(7)
C36 C37 C38 C33 -0.2(7)
C34 C33 C38 C37 -2.1(6)
C15 C33 C38 C37 174.6(4)
C19 C20 C39 C40 -53.1(5)
C2 C20 C39 C40 124.3(4)
C19 C20 C39 C44 130.8(4)
C2 C20 C39 C44 -51.7(5)
C44 C39 C40 C41 1.2(6)
C20 C39 C40 C41 -175.0(4)
C39 C40 C41 C42 -1.3(7)
C40 C41 C42 C43 0.6(7)
C41 C42 C43 C44 0.1(8)
C42 C43 C44 C39 -0.2(7)
C40 C39 C44 C43 -0.5(6)
C20 C39 C44 C43 175.8(4)
C1 N1 C45 O1 89.3(4)
C4 N1 C45 O1 -94.0(4)
N1 C45 O1 C46 171.6(3)
C45 O1 C46 C47 175.1(3)
O1 C46 C47 Si1 175.4(3)
C46 C47 Si1 C48 -79.4(4)
C46 C47 Si1 C50 159.1(4)
C46 C47 Si1 C49 40.4(4)
